data_1541817
loop_
_publ_author_name
'Thirion, F.'
'Venturini, G.'
'Roques, B.'
'Malaman, B.'
'Steinmetz, J.'

_publ_section_title
;
 Structures cristallines de Zr6 Cu8 Si12 et Hf2 Cu Ge4 et caracterisation
 d'une famille de composes semimetalliques "pseudolamellaires" de formule
 Zr Si2 Cux ou x=0.5, 1 et 1.33
;
_journal_name_full 'Journal of the Less-Common Metals'
_journal_page_first 47
_journal_page_last 54
_journal_volume 95
_journal_year 1983
_chemical_formula_sum 'Cu8 Si12 Zr6'
_chemical_name_systematic 'Zr6 Cu8 Si12'
_space_group_IT_number 139
_symmetry_space_group_name_Hall '-I 4 2'
_symmetry_space_group_name_H-M 'I 4/m m m'
_cell_angle_alpha 90
_cell_angle_beta 90
_cell_angle_gamma 90
_cell_formula_units_Z 1
_cell_length_a 3.738
_cell_length_b 3.738
_cell_length_c 28.223
_cell_volume 394.350
_citation_journal_id_ASTM JCOMAH
_cod_data_source_file Thirion_JCOMAH_1983_1854.cif
_cod_data_source_block Cu8Si12Zr6
_cod_original_cell_volume 394.3499
_cod_database_code 1541817

loop_
_symmetry_equiv_pos_as_xyz
x,y,z
-y,x,z
-x,-y,z
y,-x,z
x,-y,-z
y,x,-z
-x,y,-z
-y,-x,-z
-x,-y,-z
y,-x,-z
x,y,-z
-y,x,-z
-x,y,z
-y,-x,z
x,-y,z
y,x,z
x+1/2,y+1/2,z+1/2
-y+1/2,x+1/2,z+1/2
-x+1/2,-y+1/2,z+1/2
y+1/2,-x+1/2,z+1/2
x+1/2,-y+1/2,-z+1/2
y+1/2,x+1/2,-z+1/2
-x+1/2,y+1/2,-z+1/2
-y+1/2,-x+1/2,-z+1/2
-x+1/2,-y+1/2,-z+1/2
y+1/2,-x+1/2,-z+1/2
x+1/2,y+1/2,-z+1/2
-y+1/2,x+1/2,-z+1/2
-x+1/2,y+1/2,z+1/2
-y+1/2,-x+1/2,z+1/2
x+1/2,-y+1/2,z+1/2
y+1/2,x+1/2,z+1/2

loop_
_atom_site_label
_atom_site_type_symbol
_atom_site_fract_x
_atom_site_fract_y
_atom_site_fract_z
_atom_site_occupancy
_atom_site_U_iso_or_equiv
Si3 Si 0 0 0.854 1 0.0
Zr1 Zr 0 0 0 1 0.0
Si1 Si 0 0.5 0.25 1 0.0
Si2 Si 0 0 0.4594 1 0.0
Cu1 Cu 0 0.5 0.0902 1 0.0
Zr2 Zr 0 0 0.3256 1 0.0
